data_7717454
loop_
_publ_author_name
'Icsel, Ceyda'
'Aydinlik, Seyma'
'Ayg\"un, Muhittin'
'Yilmaz, Veysel T.'

_publ_section_title
;
 Cationic first-row transition metal saccharinate complexes with
 tris(2-pyridylmethyl)amine: Synthesis, structures and anticancer studies
;
_journal_name_full 'Dalton Transactions'
_journal_paper_doi 10.1039/D4DT02258K
_journal_year 2024
_chemical_formula_moiety 'C25 H22 Cu N5 O3 S, C7 H4 N O3 S'
_chemical_formula_sum 'C32 H26 Cu N6 O6 S2'
_chemical_formula_weight 718.25
_space_group_crystal_system triclinic
_space_group_IT_number 2
_space_group_name_Hall '-P 1'
_space_group_name_H-M_alt 'P -1'
_atom_sites_solution_hydrogens geom
_atom_sites_solution_primary dual
_audit_creation_date 2024-07-16
_audit_creation_method
;
Olex2 1.5
(compiled 2021.12.09 svn.r5202d8cf for OlexSys, GUI svn.r6439)
;
_audit_update_record
;
2024-07-30 deposited with the CCDC.	2024-11-01 downloaded from the CCDC.
;
_cell_angle_alpha 62.831(10)
_cell_angle_beta 80.017(8)
_cell_angle_gamma 84.164(7)
_cell_formula_units_Z 2
_cell_length_a 10.5153(9)
_cell_length_b 12.5550(11)
_cell_length_c 13.0375(14)
_cell_measurement_reflns_used 2151
_cell_measurement_temperature 295(2)
_cell_measurement_theta_max 26.1480
_cell_measurement_theta_min 3.6240
_cell_volume 1507.6(3)
_computing_cell_refinement 'CrysAlisPro 1.171.42.49 (Rigaku OD, 2022)'
_computing_data_collection 'CrysAlisPro 1.171.42.49 (Rigaku OD, 2022)'
_computing_data_reduction 'CrysAlisPro 1.171.42.49 (Rigaku OD, 2022)'
_computing_molecular_graphics 'Olex2 1.5 (Dolomanov et al., 2009)'
_computing_publication_material 'Olex2 1.5 (Dolomanov et al., 2009)'
_computing_structure_refinement 'SHELXL 2019/2 (Sheldrick, 2015)'
_computing_structure_solution 'SHELXD  (Sheldrick, 2008)'
_diffrn_ambient_temperature 295(2)
_diffrn_detector 'CCD plate'
_diffrn_detector_area_resol_mean 8.0667
_diffrn_detector_type Eos
_diffrn_measured_fraction_theta_full 0.991
_diffrn_measured_fraction_theta_max 0.991
_diffrn_measurement_details
;
List of Runs (angles in degrees, time in seconds):

  # Type    Start    End  Width  t~exp~   \w     \q     \k     \f   Frames
#--------------------------------------------------------------------------
  1  \w    -10.00  39.00   1.00   12.81    --   17.59  77.00 -30.00   49
  2  \w    -50.00  41.00   1.00   12.81    --   17.59 -37.00 -30.00   91
  3  \w     -8.00  88.00   1.00   12.81    --   17.59  37.00 150.00   96
  4  \w     -4.00  86.00   1.00   12.81    --   17.59  57.00-120.00   90
;
_diffrn_measurement_device 'four-circle diffractometer'
_diffrn_measurement_device_type 'Xcalibur, Eos'
_diffrn_measurement_method '\w scans'
_diffrn_orient_matrix_type 'CrysAlisPro convention (1999,Acta A55,543-557)'
_diffrn_orient_matrix_UB_11 -0.0349720000
_diffrn_orient_matrix_UB_12 0.0532442000
_diffrn_orient_matrix_UB_13 -0.0053904000
_diffrn_orient_matrix_UB_21 -0.0529276000
_diffrn_orient_matrix_UB_22 -0.0345167000
_diffrn_orient_matrix_UB_23 0.0385119000
_diffrn_orient_matrix_UB_31 0.0258796000
_diffrn_orient_matrix_UB_32 -0.0029646000
_diffrn_orient_matrix_UB_33 0.0480193000
_diffrn_radiation_monochromator graphite
_diffrn_radiation_probe x-ray
_diffrn_radiation_type 'Mo K\a'
_diffrn_radiation_wavelength 0.71073
_diffrn_reflns_av_R_equivalents 0.0375
_diffrn_reflns_av_unetI/netI 0.0933
_diffrn_reflns_Laue_measured_fraction_full 0.991
_diffrn_reflns_Laue_measured_fraction_max 0.991
_diffrn_reflns_limit_h_max 11
_diffrn_reflns_limit_h_min -12
_diffrn_reflns_limit_k_max 14
_diffrn_reflns_limit_k_min -13
_diffrn_reflns_limit_l_max 15
_diffrn_reflns_limit_l_min -15
_diffrn_reflns_number 8356
_diffrn_reflns_point_group_measured_fraction_full 0.991
_diffrn_reflns_point_group_measured_fraction_max 0.991
_diffrn_reflns_theta_full 25.027
_diffrn_reflns_theta_max 25.027
_diffrn_reflns_theta_min 3.182
_diffrn_source 'fine-focus sealed X-ray tube'
_diffrn_source_type 'Enhance (Mo) X-ray Source'
_exptl_absorpt_coefficient_mu 0.921
_exptl_absorpt_correction_T_max 0.888
_exptl_absorpt_correction_T_min 0.827
_exptl_absorpt_correction_type analytical
_exptl_absorpt_process_details
;
CrysAlisPro 1.171.42.49 (Rigaku Oxford Diffraction, 2022)
Analytical numeric absorption correction using a multifaceted crystal
model based on expressions derived by R.C. Clark & J.S. Reid.
(Clark, R. C. & Reid, J. S. (1995). Acta Cryst. A51, 887-897)
Empirical absorption correction using spherical harmonics,
implemented in SCALE3 ABSPACK scaling algorithm.
;
_exptl_crystal_colour blue
_exptl_crystal_colour_primary blue
_exptl_crystal_density_diffrn 1.582
_exptl_crystal_description prism
_exptl_crystal_F_000 738
_exptl_crystal_size_max 0.32
_exptl_crystal_size_mid 0.22
_exptl_crystal_size_min 0.16
_refine_diff_density_max 0.488
_refine_diff_density_min -0.641
_refine_diff_density_rms 0.074
_refine_ls_extinction_method none
_refine_ls_goodness_of_fit_ref 1.031
_refine_ls_hydrogen_treatment constr
_refine_ls_matrix_type full
_refine_ls_number_parameters 424
_refine_ls_number_reflns 5295
_refine_ls_number_restraints 0
_refine_ls_restrained_S_all 1.031
_refine_ls_R_factor_all 0.0945
_refine_ls_R_factor_gt 0.0555
_refine_ls_shift/su_max 0.001
_refine_ls_shift/su_mean 0.000
_refine_ls_structure_factor_coef Fsqd
_refine_ls_weighting_details 'w=1/[\s^2^(Fo^2^)+(0.0297P)^2^] where P=(Fo^2^+2Fc^2^)/3'
_refine_ls_weighting_scheme calc
_refine_ls_wR_factor_gt 0.0925
_refine_ls_wR_factor_ref 0.1121
_reflns_Friedel_coverage 0.000
_reflns_number_gt 3577
_reflns_number_total 5295
_reflns_threshold_expression 'I > 2\s(I)'
_cod_data_source_file d4dt02258k2.cif
_cod_data_source_block Compound_III
_cod_database_code 7717454
_shelx_shelxl_version_number 2019/2
_chemical_oxdiff_formula 'C32 H26 Cu N6 O6 S2'
_shelx_space_group_comment
;
The symmetry employed for this shelxl refinement is uniquely defined
by the following loop, which should always be used as a source of
symmetry information in preference to the above space-group names.
They are only intended as comments.
;
_shelx_estimated_absorpt_t_max 0.867
_shelx_estimated_absorpt_t_min 0.757
_olex2_refinement_description
;
1. Fixed Uiso
 At 1.2 times of:
  All C(H) groups, All C(H,H) groups
2.a Secondary CH2 refined with riding coordinates:
 C6(H6A,H6B), C7(H7A,H7B), C13(H13A,H13B)
2.b Aromatic/amide H refined with riding coordinates:
 C1(H1), C2(H2), C3(H3), C4(H4), C9(H9), C10(H10), C11(H11), C12(H12),
 C15(H15), C16(H16), C17(H17), C18(H18), C21(H21), C22(H22), C23(H23), C24(H24),
  C28(H28), C29(H29), C30(H30), C31(H31)
;
_olex2_submission_special_instructions 'No special instructions were received'
_oxdiff_exptl_absorpt_empirical_details
;
Empirical correction (ABSPACK) includes:
- Absorption correction using spherical harmonics
- Frame scaling
;
_oxdiff_exptl_absorpt_empirical_full_max 1.131
_oxdiff_exptl_absorpt_empirical_full_min 0.865

loop_
_space_group_symop_operation_xyz
'x, y, z'
'-x, -y, -z'

loop_
_atom_site_label
_atom_site_type_symbol
_atom_site_fract_x
_atom_site_fract_y
_atom_site_fract_z
_atom_site_U_iso_or_equiv
_atom_site_adp_type
_atom_site_occupancy
_atom_site_site_symmetry_order
_atom_site_calc_flag
_atom_site_refinement_flags_posn
_atom_site_refinement_flags_adp
_atom_site_refinement_flags_occupancy
_atom_site_disorder_assembly
_atom_site_disorder_group
Cu1 Cu 0.68466(5) 0.66473(5) 0.28330(5) 0.03424(17) Uani 1 1 d . . . . .
S1 S 0.65973(11) 0.93972(11) 0.24211(12) 0.0480(4) Uani 1 1 d . . . . .
O1 O 0.4271(3) 0.7038(3) 0.4228(3) 0.0582(10) Uani 1 1 d . . . . .
O2 O 0.6617(3) 0.9968(3) 0.1187(3) 0.0775(12) Uani 1 1 d . . . . .
O3 O 0.7795(3) 0.9353(3) 0.2822(4) 0.0793(13) Uani 1 1 d . . . . .
N1 N 0.5464(3) 0.6520(3) 0.1998(3) 0.0334(9) Uani 1 1 d . . . . .
N2 N 0.7407(3) 0.5059(3) 0.2796(3) 0.0291(8) Uani 1 1 d . . . . .
N3 N 0.7598(3) 0.5898(3) 0.4339(3) 0.0383(9) Uani 1 1 d . . . . .
N4 N 0.8644(3) 0.7175(3) 0.1577(3) 0.0348(9) Uani 1 1 d . . . . .
N5 N 0.6022(3) 0.8065(3) 0.2989(3) 0.0365(9) Uani 1 1 d . . . . .
C1 C 0.4749(4) 0.7416(4) 0.1290(4) 0.0403(11) Uani 1 1 d . . . . .
H1 H 0.483756 0.818772 0.119122 0.048 Uiso 1 1 calc R U . . .
C2 C 0.3895(4) 0.7231(5) 0.0710(4) 0.0554(14) Uani 1 1 d . . . . .
H2 H 0.340601 0.786420 0.022767 0.066 Uiso 1 1 calc R U . . .
C3 C 0.3777(4) 0.6088(5) 0.0854(5) 0.0596(15) Uani 1 1 d . . . . .
H3 H 0.320582 0.594671 0.046170 0.072 Uiso 1 1 calc R U . . .
C4 C 0.4496(4) 0.5152(4) 0.1576(4) 0.0465(12) Uani 1 1 d . . . . .
H4 H 0.441784 0.437271 0.168984 0.056 Uiso 1 1 calc R U . . .
C5 C 0.5337(4) 0.5417(4) 0.2123(4) 0.0360(11) Uani 1 1 d . . . . .
C6 C 0.6173(4) 0.4486(4) 0.2936(4) 0.0389(11) Uani 1 1 d . . . . .
H6A H 0.574558 0.419085 0.373382 0.047 Uiso 1 1 calc R U . . .
H6B H 0.634140 0.381607 0.274802 0.047 Uiso 1 1 calc R U . . .
C7 C 0.8174(4) 0.4318(4) 0.3750(3) 0.0356(11) Uani 1 1 d . . . . .
H7A H 0.907191 0.429740 0.342117 0.043 Uiso 1 1 calc R U . . .
H7B H 0.786960 0.350378 0.413541 0.043 Uiso 1 1 calc R U . . .
C8 C 0.8082(4) 0.4786(4) 0.4629(4) 0.0350(11) Uani 1 1 d . . . . .
C9 C 0.8531(4) 0.4095(4) 0.5684(4) 0.0481(13) Uani 1 1 d . . . . .
H9 H 0.883192 0.331267 0.588222 0.058 Uiso 1 1 calc R U . . .
C10 C 0.8523(4) 0.4593(6) 0.6434(4) 0.0610(16) Uani 1 1 d . . . . .
H10 H 0.882664 0.415283 0.714517 0.073 Uiso 1 1 calc R U . . .
C11 C 0.8067(5) 0.5736(6) 0.6123(5) 0.0625(16) Uani 1 1 d . . . . .
H11 H 0.806754 0.608822 0.661374 0.075 Uiso 1 1 calc R U . . .
C12 C 0.7609(4) 0.6360(5) 0.5089(4) 0.0523(14) Uani 1 1 d . . . . .
H12 H 0.729002 0.713688 0.489080 0.063 Uiso 1 1 calc R U . . .
C13 C 0.8159(4) 0.5308(4) 0.1643(3) 0.0350(11) Uani 1 1 d . . . . .
H13A H 0.756925 0.548025 0.108810 0.042 Uiso 1 1 calc R U . . .
H13B H 0.867456 0.460219 0.170058 0.042 Uiso 1 1 calc R U . . .
C14 C 0.9030(4) 0.6346(4) 0.1209(3) 0.0308(10) Uani 1 1 d . . . . .
C15 C 1.0124(4) 0.6468(4) 0.0399(4) 0.0399(11) Uani 1 1 d . . . . .
H15 H 1.038615 0.586517 0.017545 0.048 Uiso 1 1 calc R U . . .
C16 C 1.0814(4) 0.7510(4) -0.0069(4) 0.0423(12) Uani 1 1 d . . . . .
H16 H 1.152371 0.763399 -0.064367 0.051 Uiso 1 1 calc R U . . .
C17 C 1.0447(4) 0.8352(4) 0.0319(4) 0.0465(12) Uani 1 1 d . . . . .
H17 H 1.091363 0.904546 0.003128 0.056 Uiso 1 1 calc R U . . .
C18 C 0.9366(4) 0.8152(4) 0.1147(4) 0.0442(12) Uani 1 1 d . . . . .
H18 H 0.912571 0.871945 0.142177 0.053 Uiso 1 1 calc R U . . .
C19 C 0.4861(4) 0.7970(4) 0.3698(4) 0.0382(11) Uani 1 1 d . . . . .
C20 C 0.4458(4) 0.9119(4) 0.3755(4) 0.0362(11) Uani 1 1 d . . . . .
C21 C 0.3366(4) 0.9373(5) 0.4379(4) 0.0477(13) Uani 1 1 d . . . . .
H21 H 0.275459 0.879032 0.483066 0.057 Uiso 1 1 calc R U . . .
C22 C 0.3199(5) 1.0503(5) 0.4321(5) 0.0599(15) Uani 1 1 d . . . . .
H22 H 0.246693 1.068459 0.473215 0.072 Uiso 1 1 calc R U . . .
C23 C 0.4104(5) 1.1361(5) 0.3661(5) 0.0636(16) Uani 1 1 d . . . . .
H23 H 0.397566 1.211803 0.363140 0.076 Uiso 1 1 calc R U . . .
C24 C 0.5205(5) 1.1118(4) 0.3039(4) 0.0555(14) Uani 1 1 d . . . . .
H24 H 0.582506 1.169362 0.259661 0.067 Uiso 1 1 calc R U . . .
C25 C 0.5342(4) 0.9997(4) 0.3102(4) 0.0396(11) Uani 1 1 d . . . . .
S2 S -0.01671(11) 0.20652(11) 0.30845(11) 0.0437(3) Uani 1 1 d . . . . .
O4 O 0.2476(3) 0.3823(3) 0.0952(3) 0.0636(10) Uani 1 1 d . . . . .
O5 O -0.1458(3) 0.2244(3) 0.2783(3) 0.0557(9) Uani 1 1 d . . . . .
O6 O -0.0120(3) 0.1655(3) 0.4304(3) 0.0628(10) Uani 1 1 d . . . . .
N6 N 0.0653(4) 0.3261(3) 0.2308(3) 0.0472(10) Uani 1 1 d . . . . .
C26 C 0.1677(5) 0.3065(4) 0.1623(4) 0.0442(12) Uani 1 1 d . . . . .
C27 C 0.1753(4) 0.1819(4) 0.1752(4) 0.0359(11) Uani 1 1 d . . . . .
C28 C 0.2649(4) 0.1328(5) 0.1169(4) 0.0491(13) Uani 1 1 d . . . . .
H28 H 0.332347 0.177813 0.062672 0.059 Uiso 1 1 calc R U . . .
C29 C 0.2516(5) 0.0144(5) 0.1413(5) 0.0613(15) Uani 1 1 d . . . . .
H29 H 0.309400 -0.019612 0.101347 0.074 Uiso 1 1 calc R U . . .
C30 C 0.1548(5) -0.0528(5) 0.2233(5) 0.0577(15) Uani 1 1 d . . . . .
H30 H 0.149594 -0.132553 0.239448 0.069 Uiso 1 1 calc R U . . .
C31 C 0.0641(4) -0.0056(4) 0.2830(4) 0.0471(12) Uani 1 1 d . . . . .
H31 H -0.002100 -0.051216 0.338533 0.056 Uiso 1 1 calc R U . . .
C32 C 0.0773(4) 0.1114(4) 0.2559(4) 0.0313(10) Uani 1 1 d . . . . .

loop_
_atom_site_aniso_label
_atom_site_aniso_U_11
_atom_site_aniso_U_22
_atom_site_aniso_U_33
_atom_site_aniso_U_23
_atom_site_aniso_U_13
_atom_site_aniso_U_12
Cu1 0.0330(3) 0.0342(4) 0.0366(4) -0.0182(3) -0.0006(2) -0.0015(2)
S1 0.0414(8) 0.0402(8) 0.0632(10) -0.0305(8) 0.0170(6) -0.0088(5)
O1 0.059(2) 0.045(2) 0.061(2) -0.022(2) 0.0194(18) -0.0185(17)
O2 0.115(3) 0.044(3) 0.051(3) -0.016(2) 0.031(2) -0.003(2)
O3 0.030(2) 0.096(3) 0.144(4) -0.085(3) 0.005(2) -0.0099(18)
N1 0.032(2) 0.029(2) 0.037(2) -0.015(2) -0.0016(17) -0.0002(16)
N2 0.029(2) 0.030(2) 0.025(2) -0.0100(18) -0.0030(16) -0.0001(15)
N3 0.037(2) 0.045(3) 0.040(2) -0.026(2) -0.0039(18) -0.0012(17)
N4 0.031(2) 0.032(2) 0.037(2) -0.014(2) 0.0033(17) -0.0021(16)
N5 0.032(2) 0.036(2) 0.040(2) -0.018(2) 0.0057(17) -0.0047(16)
C1 0.036(3) 0.034(3) 0.050(3) -0.018(3) -0.005(2) 0.000(2)
C2 0.038(3) 0.054(4) 0.066(4) -0.016(3) -0.019(3) 0.003(2)
C3 0.050(3) 0.067(4) 0.066(4) -0.029(4) -0.018(3) -0.008(3)
C4 0.041(3) 0.046(3) 0.049(3) -0.017(3) -0.002(2) -0.013(2)
C5 0.029(2) 0.040(3) 0.034(3) -0.013(2) 0.000(2) -0.005(2)
C6 0.041(3) 0.032(3) 0.042(3) -0.016(2) 0.002(2) -0.013(2)
C7 0.041(3) 0.031(3) 0.032(3) -0.011(2) -0.007(2) -0.0005(19)
C8 0.032(3) 0.043(3) 0.028(3) -0.014(2) 0.000(2) -0.009(2)
C9 0.051(3) 0.048(3) 0.035(3) -0.009(3) -0.005(2) -0.008(2)
C10 0.049(3) 0.094(5) 0.040(3) -0.027(4) -0.011(3) -0.007(3)
C11 0.054(4) 0.096(5) 0.053(4) -0.046(4) -0.010(3) -0.001(3)
C12 0.052(3) 0.063(4) 0.055(4) -0.038(3) -0.010(3) 0.006(3)
C13 0.036(3) 0.037(3) 0.035(3) -0.020(2) -0.002(2) 0.000(2)
C14 0.034(2) 0.031(3) 0.025(2) -0.011(2) -0.0025(19) -0.0005(19)
C15 0.033(3) 0.049(3) 0.038(3) -0.022(3) -0.001(2) 0.004(2)
C16 0.029(3) 0.060(4) 0.035(3) -0.021(3) 0.004(2) -0.004(2)
C17 0.037(3) 0.041(3) 0.054(3) -0.018(3) 0.008(2) -0.010(2)
C18 0.040(3) 0.034(3) 0.058(3) -0.023(3) 0.006(2) -0.005(2)
C19 0.041(3) 0.041(3) 0.031(3) -0.015(3) 0.000(2) -0.006(2)
C20 0.030(3) 0.047(3) 0.036(3) -0.024(3) -0.003(2) 0.003(2)
C21 0.043(3) 0.054(4) 0.045(3) -0.024(3) 0.002(2) -0.001(2)
C22 0.054(4) 0.078(5) 0.061(4) -0.048(4) -0.006(3) 0.021(3)
C23 0.066(4) 0.062(4) 0.076(4) -0.048(4) -0.004(3) 0.017(3)
C24 0.061(3) 0.042(3) 0.071(4) -0.035(3) 0.000(3) -0.001(2)
C25 0.036(3) 0.046(3) 0.044(3) -0.029(3) 0.003(2) 0.000(2)
S2 0.0458(8) 0.0457(8) 0.0399(8) -0.0228(7) -0.0005(6) 0.0061(6)
O4 0.071(2) 0.059(3) 0.054(2) -0.016(2) -0.002(2) -0.0302(19)
O5 0.0360(19) 0.065(3) 0.068(2) -0.034(2) -0.0027(17) 0.0087(15)
O6 0.077(3) 0.073(3) 0.033(2) -0.025(2) -0.0014(18) 0.0126(19)
N6 0.057(3) 0.044(3) 0.049(3) -0.028(2) -0.006(2) -0.0024(19)
C26 0.050(3) 0.043(3) 0.038(3) -0.012(3) -0.015(3) -0.011(2)
C27 0.033(3) 0.044(3) 0.029(3) -0.015(2) -0.003(2) -0.004(2)
C28 0.040(3) 0.063(4) 0.039(3) -0.021(3) 0.003(2) 0.000(2)
C29 0.070(4) 0.065(4) 0.054(4) -0.037(4) -0.010(3) 0.025(3)
C30 0.086(4) 0.035(3) 0.056(4) -0.023(3) -0.019(3) 0.007(3)
C31 0.046(3) 0.044(3) 0.047(3) -0.015(3) -0.011(2) -0.001(2)
C32 0.033(2) 0.033(3) 0.029(3) -0.015(2) -0.008(2) 0.0036(19)

loop_
_atom_type_symbol
_atom_type_description
_atom_type_scat_dispersion_real
_atom_type_scat_dispersion_imag
_atom_type_scat_source
C C 0.0033 0.0016 'International Tables Vol C Tables 4.2.6.8 and 6.1.1.4'
H H 0.0000 0.0000 'International Tables Vol C Tables 4.2.6.8 and 6.1.1.4'
Cu Cu 0.3201 1.2651 'International Tables Vol C Tables 4.2.6.8 and 6.1.1.4'
N N 0.0061 0.0033 'International Tables Vol C Tables 4.2.6.8 and 6.1.1.4'
O O 0.0106 0.0060 'International Tables Vol C Tables 4.2.6.8 and 6.1.1.4'
S S 0.1246 0.1234 'International Tables Vol C Tables 4.2.6.8 and 6.1.1.4'

loop_
_exptl_crystal_face_index_h
_exptl_crystal_face_index_k
_exptl_crystal_face_index_l
_exptl_crystal_face_perp_dist
-14 -5 1 0.0897
4 6 18 0.1479
-4 -6 -18 0.1479
-5 15 1 0.0960
-13 7 0 0.0846
-2 12 17 0.1380
-6 -15 0 0.0941
11 -9 0 0.0752
15 0 0 0.0670
12 8 -2 0.0775
8 16 10 0.1083

loop_
_geom_angle_atom_site_label_1
_geom_angle_atom_site_label_2
_geom_angle_atom_site_label_3
_geom_angle
_geom_angle_site_symmetry_1
_geom_angle_site_symmetry_3
_geom_angle_publ_flag
N1 Cu1 N2 80.29(12) . . ?
N1 Cu1 N4 107.65(13) . . ?
N2 Cu1 N4 79.52(13) . . ?
N3 Cu1 N1 144.85(14) . . ?
N3 Cu1 N2 83.61(13) . . ?
N3 Cu1 N4 99.78(13) . . ?
N5 Cu1 N1 94.03(13) . . ?
N5 Cu1 N2 170.52(13) . . ?
N5 Cu1 N3 97.10(14) . . ?
N5 Cu1 N4 109.57(13) . . ?
O2 S1 O3 116.1(2) . . ?
O2 S1 N5 110.4(2) . . ?
O2 S1 C25 111.0(2) . . ?
O3 S1 N5 110.3(2) . . ?
O3 S1 C25 111.1(2) . . ?
N5 S1 C25 96.2(2) . . ?
C1 N1 Cu1 127.4(3) . . ?
C5 N1 Cu1 114.2(3) . . ?
C5 N1 C1 118.3(4) . . ?
C6 N2 Cu1 104.5(2) . . ?
C7 N2 Cu1 110.5(2) . . ?
C7 N2 C6 111.9(3) . . ?
C13 N2 Cu1 108.8(2) . . ?
C13 N2 C6 109.6(3) . . ?
C13 N2 C7 111.2(3) . . ?
C8 N3 Cu1 114.2(3) . . ?
C8 N3 C12 117.9(4) . . ?
C12 N3 Cu1 127.8(3) . . ?
C14 N4 Cu1 110.8(3) . . ?
C14 N4 C18 117.7(4) . . ?
C18 N4 Cu1 131.4(3) . . ?
S1 N5 Cu1 127.39(19) . . ?
C19 N5 Cu1 120.5(3) . . ?
C19 N5 S1 112.0(3) . . ?
N1 C1 H1 118.9 . . ?
N1 C1 C2 122.2(4) . . ?
C2 C1 H1 118.9 . . ?
C1 C2 H2 120.7 . . ?
C1 C2 C3 118.6(5) . . ?
C3 C2 H2 120.7 . . ?
C2 C3 H3 119.8 . . ?
C2 C3 C4 120.5(4) . . ?
C4 C3 H3 119.8 . . ?
C3 C4 H4 121.4 . . ?
C5 C4 C3 117.2(5) . . ?
C5 C4 H4 121.4 . . ?
N1 C5 C4 123.3(4) . . ?
N1 C5 C6 113.9(3) . . ?
C4 C5 C6 122.8(4) . . ?
N2 C6 C5 107.5(3) . . ?
N2 C6 H6A 110.2 . . ?
N2 C6 H6B 110.2 . . ?
C5 C6 H6A 110.2 . . ?
C5 C6 H6B 110.2 . . ?
H6A C6 H6B 108.5 . . ?
N2 C7 H7A 109.1 . . ?
N2 C7 H7B 109.1 . . ?
N2 C7 C8 112.3(3) . . ?
H7A C7 H7B 107.9 . . ?
C8 C7 H7A 109.1 . . ?
C8 C7 H7B 109.1 . . ?
N3 C8 C7 117.6(4) . . ?
N3 C8 C9 122.0(4) . . ?
C9 C8 C7 120.3(4) . . ?
C8 C9 H9 120.7 . . ?
C10 C9 C8 118.6(5) . . ?
C10 C9 H9 120.7 . . ?
C9 C10 H10 120.4 . . ?
C11 C10 C9 119.2(5) . . ?
C11 C10 H10 120.4 . . ?
C10 C11 H11 120.2 . . ?
C12 C11 C10 119.6(5) . . ?
C12 C11 H11 120.2 . . ?
N3 C12 C11 122.7(5) . . ?
N3 C12 H12 118.7 . . ?
C11 C12 H12 118.7 . . ?
N2 C13 H13A 109.3 . . ?
N2 C13 H13B 109.3 . . ?
N2 C13 C14 111.8(3) . . ?
H13A C13 H13B 107.9 . . ?
C14 C13 H13A 109.3 . . ?
C14 C13 H13B 109.3 . . ?
N4 C14 C13 116.4(4) . . ?
N4 C14 C15 122.5(4) . . ?
C15 C14 C13 120.9(4) . . ?
C14 C15 H15 120.8 . . ?
C16 C15 C14 118.4(4) . . ?
C16 C15 H15 120.8 . . ?
C15 C16 H16 120.2 . . ?
C17 C16 C15 119.5(4) . . ?
C17 C16 H16 120.2 . . ?
C16 C17 H17 120.7 . . ?
C16 C17 C18 118.5(4) . . ?
C18 C17 H17 120.7 . . ?
N4 C18 C17 123.2(4) . . ?
N4 C18 H18 118.4 . . ?
C17 C18 H18 118.4 . . ?
O1 C19 N5 122.8(4) . . ?
O1 C19 C20 125.4(4) . . ?
N5 C19 C20 111.7(4) . . ?
C21 C20 C19 128.8(4) . . ?
C25 C20 C19 112.2(4) . . ?
C25 C20 C21 119.0(4) . . ?
C20 C21 H21 120.5 . . ?
C22 C21 C20 119.0(5) . . ?
C22 C21 H21 120.5 . . ?
C21 C22 H22 119.7 . . ?
C23 C22 C21 120.6(5) . . ?
C23 C22 H22 119.7 . . ?
C22 C23 H23 119.5 . . ?
C22 C23 C24 121.1(5) . . ?
C24 C23 H23 119.5 . . ?
C23 C24 H24 121.4 . . ?
C25 C24 C23 117.2(5) . . ?
C25 C24 H24 121.4 . . ?
C20 C25 S1 107.8(3) . . ?
C24 C25 S1 129.1(4) . . ?
C24 C25 C20 123.1(4) . . ?
O5 S2 N6 110.5(2) . . ?
O5 S2 C32 110.88(17) . . ?
O6 S2 O5 114.4(2) . . ?
O6 S2 N6 110.7(2) . . ?
O6 S2 C32 111.2(2) . . ?
N6 S2 C32 97.9(2) . . ?
C26 N6 S2 111.1(3) . . ?
O4 C26 N6 124.7(5) . . ?
O4 C26 C27 122.4(5) . . ?
N6 C26 C27 113.0(4) . . ?
C28 C27 C26 128.1(4) . . ?
C28 C27 C32 119.0(4) . . ?
C32 C27 C26 112.8(4) . . ?
C27 C28 H28 120.9 . . ?
C27 C28 C29 118.2(5) . . ?
C29 C28 H28 120.9 . . ?
C28 C29 H29 119.5 . . ?
C30 C29 C28 120.9(5) . . ?
C30 C29 H29 119.5 . . ?
C29 C30 H30 119.1 . . ?
C29 C30 C31 121.9(5) . . ?
C31 C30 H30 119.1 . . ?
C30 C31 H31 121.9 . . ?
C32 C31 C30 116.3(5) . . ?
C32 C31 H31 121.9 . . ?
C27 C32 S2 105.2(3) . . ?
C31 C32 S2 131.1(4) . . ?
C31 C32 C27 123.7(4) . . ?

loop_
_geom_bond_atom_site_label_1
_geom_bond_atom_site_label_2
_geom_bond_distance
_geom_bond_site_symmetry_2
_geom_bond_publ_flag
Cu1 N1 2.020(3) . ?
Cu1 N2 2.041(3) . ?
Cu1 N3 2.016(3) . ?
Cu1 N4 2.210(3) . ?
Cu1 N5 1.979(3) . ?
S1 O2 1.428(3) . ?
S1 O3 1.432(3) . ?
S1 N5 1.622(3) . ?
S1 C25 1.760(4) . ?
O1 C19 1.221(5) . ?
N1 C1 1.342(5) . ?
N1 C5 1.336(5) . ?
N2 C6 1.491(4) . ?
N2 C7 1.484(5) . ?
N2 C13 1.480(4) . ?
N3 C8 1.338(5) . ?
N3 C12 1.347(5) . ?
N4 C14 1.335(5) . ?
N4 C18 1.344(5) . ?
N5 C19 1.377(5) . ?
C1 H1 0.9300 . ?
C1 C2 1.368(5) . ?
C2 H2 0.9300 . ?
C2 C3 1.375(6) . ?
C3 H3 0.9300 . ?
C3 C4 1.377(6) . ?
C4 H4 0.9300 . ?
C4 C5 1.377(5) . ?
C5 C6 1.499(5) . ?
C6 H6A 0.9700 . ?
C6 H6B 0.9700 . ?
C7 H7A 0.9700 . ?
C7 H7B 0.9700 . ?
C7 C8 1.494(5) . ?
C8 C9 1.386(6) . ?
C9 H9 0.9300 . ?
C9 C10 1.379(6) . ?
C10 H10 0.9300 . ?
C10 C11 1.360(7) . ?
C11 H11 0.9300 . ?
C11 C12 1.359(6) . ?
C12 H12 0.9300 . ?
C13 H13A 0.9700 . ?
C13 H13B 0.9700 . ?
C13 C14 1.499(5) . ?
C14 C15 1.389(5) . ?
C15 H15 0.9300 . ?
C15 C16 1.386(6) . ?
C16 H16 0.9300 . ?
C16 C17 1.364(5) . ?
C17 H17 0.9300 . ?
C17 C18 1.381(5) . ?
C18 H18 0.9300 . ?
C19 C20 1.493(6) . ?
C20 C21 1.387(5) . ?
C20 C25 1.371(6) . ?
C21 H21 0.9300 . ?
C21 C22 1.380(6) . ?
C22 H22 0.9300 . ?
C22 C23 1.373(7) . ?
C23 H23 0.9300 . ?
C23 C24 1.387(6) . ?
C24 H24 0.9300 . ?
C24 C25 1.366(6) . ?
S2 O5 1.445(3) . ?
S2 O6 1.438(3) . ?
S2 N6 1.611(4) . ?
S2 C32 1.773(4) . ?
O4 C26 1.235(5) . ?
N6 C26 1.354(5) . ?
C26 C27 1.490(6) . ?
C27 C28 1.381(5) . ?
C27 C32 1.383(6) . ?
C28 H28 0.9300 . ?
C28 C29 1.386(6) . ?
C29 H29 0.9300 . ?
C29 C30 1.366(7) . ?
C30 H30 0.9300 . ?
C30 C31 1.384(6) . ?
C31 H31 0.9300 . ?
C31 C32 1.361(6) . ?

loop_
_geom_torsion_atom_site_label_1
_geom_torsion_atom_site_label_2
_geom_torsion_atom_site_label_3
_geom_torsion_atom_site_label_4
_geom_torsion
_geom_torsion_site_symmetry_1
_geom_torsion_site_symmetry_2
_geom_torsion_site_symmetry_3
_geom_torsion_site_symmetry_4
_geom_torsion_publ_flag
Cu1 N1 C1 C2 175.6(3) . . . . ?
Cu1 N1 C5 C4 -176.6(3) . . . . ?
Cu1 N1 C5 C6 4.7(4) . . . . ?
Cu1 N2 C6 C5 46.5(3) . . . . ?
Cu1 N2 C7 C8 13.0(4) . . . . ?
Cu1 N2 C13 C14 39.1(4) . . . . ?
Cu1 N3 C8 C7 8.3(5) . . . . ?
Cu1 N3 C8 C9 -174.1(3) . . . . ?
Cu1 N3 C12 C11 175.3(4) . . . . ?
Cu1 N4 C14 C13 3.7(4) . . . . ?
Cu1 N4 C14 C15 178.8(3) . . . . ?
Cu1 N4 C18 C17 -177.1(3) . . . . ?
Cu1 N5 C19 O1 -2.3(6) . . . . ?
Cu1 N5 C19 C20 176.0(2) . . . . ?
S1 N5 C19 O1 -178.8(4) . . . . ?
S1 N5 C19 C20 -0.4(4) . . . . ?
O1 C19 C20 C21 -1.0(7) . . . . ?
O1 C19 C20 C25 177.5(4) . . . . ?
O2 S1 N5 Cu1 69.8(3) . . . . ?
O2 S1 N5 C19 -114.0(3) . . . . ?
O2 S1 C25 C20 113.1(3) . . . . ?
O2 S1 C25 C24 -67.1(5) . . . . ?
O3 S1 N5 Cu1 -59.8(3) . . . . ?
O3 S1 N5 C19 116.3(3) . . . . ?
O3 S1 C25 C20 -116.1(3) . . . . ?
O3 S1 C25 C24 63.6(5) . . . . ?
N1 C1 C2 C3 -0.4(7) . . . . ?
N1 C5 C6 N2 -34.9(5) . . . . ?
N2 C7 C8 N3 -14.4(5) . . . . ?
N2 C7 C8 C9 168.0(4) . . . . ?
N2 C13 C14 N4 -28.3(5) . . . . ?
N2 C13 C14 C15 156.4(4) . . . . ?
N3 C8 C9 C10 -2.6(7) . . . . ?
N4 C14 C15 C16 -2.0(6) . . . . ?
N5 S1 C25 C20 -1.6(4) . . . . ?
N5 S1 C25 C24 178.2(4) . . . . ?
N5 C19 C20 C21 -179.3(4) . . . . ?
N5 C19 C20 C25 -0.8(5) . . . . ?
C1 N1 C5 C4 -1.0(6) . . . . ?
C1 N1 C5 C6 -179.7(4) . . . . ?
C1 C2 C3 C4 0.5(8) . . . . ?
C2 C3 C4 C5 -0.8(7) . . . . ?
C3 C4 C5 N1 1.1(7) . . . . ?
C3 C4 C5 C6 179.6(4) . . . . ?
C4 C5 C6 N2 146.4(4) . . . . ?
C5 N1 C1 C2 0.7(6) . . . . ?
C6 N2 C7 C8 -103.0(4) . . . . ?
C6 N2 C13 C14 152.8(3) . . . . ?
C7 N2 C6 C5 166.2(3) . . . . ?
C7 N2 C13 C14 -82.8(4) . . . . ?
C7 C8 C9 C10 175.0(4) . . . . ?
C8 N3 C12 C11 -1.2(7) . . . . ?
C8 C9 C10 C11 0.6(7) . . . . ?
C9 C10 C11 C12 1.0(8) . . . . ?
C10 C11 C12 N3 -0.7(8) . . . . ?
C12 N3 C8 C7 -174.8(4) . . . . ?
C12 N3 C8 C9 2.9(6) . . . . ?
C13 N2 C6 C5 -69.9(4) . . . . ?
C13 N2 C7 C8 134.0(3) . . . . ?
C13 C14 C15 C16 172.9(4) . . . . ?
C14 N4 C18 C17 2.6(7) . . . . ?
C14 C15 C16 C17 3.4(6) . . . . ?
C15 C16 C17 C18 -1.9(7) . . . . ?
C16 C17 C18 N4 -1.2(7) . . . . ?
C18 N4 C14 C13 -176.1(4) . . . . ?
C18 N4 C14 C15 -1.0(6) . . . . ?
C19 C20 C21 C22 178.7(4) . . . . ?
C19 C20 C25 S1 1.5(5) . . . . ?
C19 C20 C25 C24 -178.3(4) . . . . ?
C20 C21 C22 C23 -0.4(7) . . . . ?
C21 C20 C25 S1 -179.8(3) . . . . ?
C21 C20 C25 C24 0.4(7) . . . . ?
C21 C22 C23 C24 0.0(8) . . . . ?
C22 C23 C24 C25 0.6(8) . . . . ?
C23 C24 C25 S1 179.4(4) . . . . ?
C23 C24 C25 C20 -0.8(7) . . . . ?
C25 S1 N5 Cu1 -175.0(2) . . . . ?
C25 S1 N5 C19 1.1(3) . . . . ?
C25 C20 C21 C22 0.2(6) . . . . ?
S2 N6 C26 O4 -179.0(4) . . . . ?
S2 N6 C26 C27 1.2(4) . . . . ?
O4 C26 C27 C28 -1.4(7) . . . . ?
O4 C26 C27 C32 179.2(4) . . . . ?
O5 S2 N6 C26 -116.8(3) . . . . ?
O5 S2 C32 C27 115.9(3) . . . . ?
O5 S2 C32 C31 -64.0(5) . . . . ?
O6 S2 N6 C26 115.4(3) . . . . ?
O6 S2 C32 C27 -115.6(3) . . . . ?
O6 S2 C32 C31 64.4(4) . . . . ?
N6 S2 C32 C27 0.3(3) . . . . ?
N6 S2 C32 C31 -179.6(4) . . . . ?
N6 C26 C27 C28 178.4(4) . . . . ?
N6 C26 C27 C32 -1.0(5) . . . . ?
C26 C27 C28 C29 -178.7(4) . . . . ?
C26 C27 C32 S2 0.3(4) . . . . ?
C26 C27 C32 C31 -179.8(4) . . . . ?
C27 C28 C29 C30 -1.9(7) . . . . ?
C28 C27 C32 S2 -179.1(3) . . . . ?
C28 C27 C32 C31 0.8(6) . . . . ?
C28 C29 C30 C31 1.8(8) . . . . ?
C29 C30 C31 C32 -0.3(7) . . . . ?
C30 C31 C32 S2 179.0(3) . . . . ?
C30 C31 C32 C27 -1.0(6) . . . . ?
C32 S2 N6 C26 -0.9(3) . . . . ?
C32 C27 C28 C29 0.6(6) . . . . ?

loop_
_exptl_oxdiff_crystal_face_indexfrac_h
_exptl_oxdiff_crystal_face_indexfrac_k
_exptl_oxdiff_crystal_face_indexfrac_l
_exptl_oxdiff_crystal_face_x
_exptl_oxdiff_crystal_face_y
_exptl_oxdiff_crystal_face_z
-13.8478 -4.8926 0.5119 0.2210 0.9215 -0.3193
4.2909 5.8478 18.0729 0.0639 0.2671 0.9616
-4.2909 -5.8478 -18.0729 -0.0639 -0.2671 -0.9616
-4.9426 14.8785 0.5516 0.9621 -0.2307 -0.1455
-13.0198 6.6968 -0.4080 0.8141 0.4422 -0.3764
-1.8904 11.9285 16.7175 0.6111 0.3321 0.7185
-6.1368 -14.6135 -0.3198 -0.5617 0.8169 -0.1309
11.4279 -9.3907 0.3468 -0.9015 -0.2674 0.3402
14.5489 0.3656 -0.3474 -0.4875 -0.7960 0.3588
12.3856 7.5044 -1.5513 -0.0252 -0.9743 0.2238
8.0035 15.7332 9.7513 0.5052 -0.5911 0.6287
